data_4320714
loop_
_publ_author_name
'Ludmila Scoles'
'John H. Yamamoto'
'Luc Brissieux'
'Brian T. Sterenberg'
'Konstantin A. Udachin'
'Arthur J. Carty'

_publ_section_title
;
 Synthesis and Characterization of Mixed Ruthenium/Platinum
 \m4-Phosphinidene, Phosphorus Monoxide, and Related Clusters
;
_journal_name_full 'Inorganic Chemistry'
_journal_page_first 6731
_journal_page_last 6736
_journal_paper_doi 10.1021/ic0106423
_journal_volume 40
_journal_year 2001
_chemical_formula_sum 'C31 H15 F O13 P2 Pt Ru4'
_chemical_formula_weight 1275.74
_chemical_name_systematic
;
?
;
_space_group_IT_number 2
_symmetry_cell_setting triclinic
_symmetry_space_group_name_Hall '-P 1'
_symmetry_space_group_name_H-M 'P -1'
_atom_sites_solution_hydrogens geom
_atom_sites_solution_primary direct
_atom_sites_solution_secondary difmap
_audit_creation_method SHELXL-97
_cell_angle_alpha 72.8930(10)
_cell_angle_beta 88.0520(10)
_cell_angle_gamma 85.1390(10)
_cell_formula_units_Z 2
_cell_length_a 10.1654(5)
_cell_length_b 13.1848(6)
_cell_length_c 14.3716(7)
_cell_measurement_temperature 173(2)
_cell_volume 1834.28(15)
_computing_structure_refinement 'SHELXL-97 (Sheldrick, 1997)'
_computing_structure_solution 'SHELXS-97 (Sheldrick, 1990)'
_diffrn_ambient_temperature 173(2)
_diffrn_measured_fraction_theta_full 0.990
_diffrn_measured_fraction_theta_max 0.990
_diffrn_radiation_monochromator graphite
_diffrn_radiation_source 'fine-focus sealed tube'
_diffrn_radiation_type MoK\a
_diffrn_radiation_wavelength 0.71070
_diffrn_reflns_av_R_equivalents 0.0324
_diffrn_reflns_av_sigmaI/netI 0.0289
_diffrn_reflns_limit_h_max 13
_diffrn_reflns_limit_h_min -13
_diffrn_reflns_limit_k_max 17
_diffrn_reflns_limit_k_min -17
_diffrn_reflns_limit_l_max 19
_diffrn_reflns_limit_l_min -19
_diffrn_reflns_number 21796
_diffrn_reflns_theta_full 28.72
_diffrn_reflns_theta_max 28.72
_diffrn_reflns_theta_min 1.48
_exptl_absorpt_coefficient_mu 5.563
_exptl_crystal_density_diffrn 2.310
_exptl_crystal_density_method 'not measured'
_exptl_crystal_F_000 1196
_refine_diff_density_max 1.841
_refine_diff_density_min -2.293
_refine_diff_density_rms 0.153
_refine_ls_extinction_method none
_refine_ls_goodness_of_fit_ref 1.032
_refine_ls_hydrogen_treatment mixed
_refine_ls_matrix_type full
_refine_ls_number_parameters 469
_refine_ls_number_reflns 9409
_refine_ls_number_restraints 0
_refine_ls_restrained_S_all 1.032
_refine_ls_R_factor_all 0.0329
_refine_ls_R_factor_gt 0.0296
_refine_ls_shift/su_max 0.003
_refine_ls_shift/su_mean 0.000
_refine_ls_structure_factor_coef Fsqd
_refine_ls_weighting_details 'calc w=1/[\s^2^(Fo^2^)+(0.0448P)^2^+3.1360P] where P=(Fo^2^+2Fc^2^)/3'
_refine_ls_weighting_scheme calc
_refine_ls_wR_factor_gt 0.0766
_refine_ls_wR_factor_ref 0.0787
_reflns_number_gt 8668
_reflns_number_total 9409
_reflns_threshold_expression >2sigma(I)
_cod_data_source_file ic0106423_3.cif
_cod_data_source_block ld27
_cod_database_code 4320714

loop_
_symmetry_equiv_pos_as_xyz
'x, y, z'
'-x, -y, -z'

loop_
_atom_site_label
_atom_site_type_symbol
_atom_site_fract_x
_atom_site_fract_y
_atom_site_fract_z
_atom_site_U_iso_or_equiv
_atom_site_adp_type
_atom_site_occupancy
_atom_site_symmetry_multiplicity
_atom_site_calc_flag
_atom_site_refinement_flags
_atom_site_disorder_assembly
_atom_site_disorder_group
Pt1 Pt 0.892854(13) 0.718551(10) 0.779191(10) 0.02148(5) Uani 1 1 d . . .
Ru3 Ru 0.78649(3) 0.83159(2) 0.58320(2) 0.02359(7) Uani 1 1 d . . .
Ru1 Ru 0.68796(3) 0.56492(2) 0.80448(2) 0.02836(7) Uani 1 1 d . . .
Ru2 Ru 0.58750(3) 0.68044(3) 0.61598(2) 0.02715(7) Uani 1 1 d . . .
Ru4 Ru 0.86374(3) 0.61313(2) 0.64237(2) 0.02681(7) Uani 1 1 d . . .
P2 P 0.90223(9) 0.83085(8) 0.87797(7) 0.02252(18) Uani 1 1 d . . .
P1 P 0.68034(9) 0.74663(7) 0.72775(7) 0.02271(18) Uani 1 1 d . . .
F1 F 0.5795(2) 0.81956(19) 0.77443(18) 0.0312(5) Uani 1 1 d . . .
O9 O 0.8233(5) 0.8633(4) 0.3652(3) 0.0695(14) Uani 1 1 d . . .
O10 O 1.0485(3) 0.9209(3) 0.5961(2) 0.0446(8) Uani 1 1 d . . .
O8 O 0.6257(5) 1.0444(3) 0.5517(3) 0.0611(11) Uani 1 1 d . . .
O4 O 0.5955(5) 0.3523(3) 0.7998(4) 0.0667(13) Uani 1 1 d . . .
O2 O 0.8876(5) 0.4479(3) 0.9605(3) 0.0565(11) Uani 1 1 d . . .
O3 O 0.4690(6) 0.6087(4) 0.9390(4) 0.092(2) Uani 1 1 d . . .
O7 O 0.5647(4) 0.7661(3) 0.3958(2) 0.0445(8) Uani 1 1 d . . .
O6 O 0.4800(8) 0.4717(4) 0.6130(4) 0.110(3) Uani 1 1 d . . .
O5 O 0.3206(4) 0.7839(5) 0.6494(3) 0.0711(14) Uani 1 1 d . . .
O13 O 1.1255(5) 0.6844(4) 0.5436(4) 0.0694(13) Uani 1 1 d . . .
O11 O 0.9714(5) 0.3865(3) 0.7476(4) 0.0664(12) Uani 1 1 d . . .
O12 O 0.7996(5) 0.5488(5) 0.4646(4) 0.0860(18) Uani 1 1 d . . .
O1 O 1.1681(3) 0.6096(3) 0.8136(3) 0.0482(9) Uani 1 1 d . . .
C9 C 0.8097(5) 0.8500(4) 0.4471(3) 0.0395(10) Uani 1 1 d . . .
C10 C 0.9514(4) 0.8836(3) 0.5964(3) 0.0329(9) Uani 1 1 d . . .
C8 C 0.6879(5) 0.9661(4) 0.5642(3) 0.0363(9) Uani 1 1 d . . .
C4 C 0.6301(5) 0.4325(4) 0.7998(4) 0.0415(11) Uani 1 1 d . . .
C2 C 0.8145(5) 0.4950(3) 0.9014(3) 0.0388(10) Uani 1 1 d . . .
C3 C 0.5512(6) 0.5883(4) 0.8912(4) 0.0507(14) Uani 1 1 d . . .
C7 C 0.5786(4) 0.7370(4) 0.4779(3) 0.0325(8) Uani 1 1 d . . .
C6 C 0.5209(7) 0.5481(5) 0.6178(4) 0.0618(18) Uani 1 1 d . . .
C5 C 0.4187(5) 0.7432(5) 0.6345(3) 0.0434(11) Uani 1 1 d . . .
C13 C 1.0266(5) 0.6612(4) 0.5807(4) 0.0438(11) Uani 1 1 d . . .
C11 C 0.9283(5) 0.4715(4) 0.7125(4) 0.0401(10) Uani 1 1 d . . .
C12 C 0.8162(6) 0.5725(5) 0.5344(4) 0.0533(14) Uani 1 1 d . . .
C1 C 1.0652(4) 0.6523(3) 0.7992(3) 0.0304(8) Uani 1 1 d . . .
C20 C 0.8138(4) 0.7959(3) 0.9934(3) 0.0276(7) Uani 1 1 d . . .
C21 C 0.7868(5) 0.6902(4) 1.0368(3) 0.0363(9) Uani 1 1 d . . .
H21 H 0.8084 0.6385 1.0034 0.044 Uiso 1 1 calc R . .
C22 C 0.7284(6) 0.6605(4) 1.1285(4) 0.0477(12) Uani 1 1 d . . .
H22 H 0.7090 0.5887 1.1572 0.057 Uiso 1 1 calc R . .
C23 C 0.6986(6) 0.7344(4) 1.1779(4) 0.0475(12) Uani 1 1 d . . .
H23 H 0.6594 0.7136 1.2409 0.057 Uiso 1 1 calc R . .
C24 C 0.7260(6) 0.8388(4) 1.1356(4) 0.0479(12) Uani 1 1 d . . .
H24 H 0.7061 0.8896 1.1702 0.058 Uiso 1 1 calc R . .
C25 C 0.7818(5) 0.8704(4) 1.0439(3) 0.0396(10) Uani 1 1 d . . .
H25 H 0.7984 0.9428 1.0151 0.048 Uiso 1 1 calc R . .
C32 C 0.8396(4) 0.9683(3) 0.8189(3) 0.0298(8) Uani 1 1 d . . .
C37 C 0.7029(5) 0.9941(4) 0.8170(4) 0.0373(10) Uani 1 1 d . . .
H37 H 0.6455 0.9426 0.8524 0.045 Uiso 1 1 calc R . .
C36 C 0.6506(5) 1.0945(4) 0.7636(4) 0.0451(12) Uani 1 1 d . . .
H36 H 0.5580 1.1119 0.7637 0.054 Uiso 1 1 calc R . .
C35 C 0.7317(6) 1.1675(4) 0.7116(4) 0.0526(13) Uani 1 1 d . . .
H35 H 0.6951 1.2347 0.6727 0.063 Uiso 1 1 calc R . .
C34 C 0.8657(7) 1.1455(4) 0.7142(4) 0.0567(15) Uani 1 1 d . . .
H34 H 0.9218 1.1986 0.6801 0.068 Uiso 1 1 calc R . .
C33 C 0.9202(5) 1.0448(4) 0.7673(4) 0.0451(11) Uani 1 1 d . . .
H33 H 1.0132 1.0291 0.7678 0.054 Uiso 1 1 calc R . .
C26 C 1.0718(4) 0.8392(3) 0.9117(3) 0.0272(7) Uani 1 1 d . . .
C27 C 1.1070(5) 0.8245(3) 1.0079(3) 0.0339(9) Uani 1 1 d . . .
H27 H 1.0423 0.8101 1.0584 0.041 Uiso 1 1 calc R . .
C28 C 1.2386(6) 0.8311(4) 1.0296(4) 0.0485(13) Uani 1 1 d . . .
H28 H 1.2632 0.8213 1.0950 0.058 Uiso 1 1 calc R . .
C29 C 1.3319(5) 0.8517(5) 0.9568(5) 0.0519(14) Uani 1 1 d . . .
H29 H 1.4209 0.8568 0.9721 0.062 Uiso 1 1 calc R . .
C30 C 1.2983(5) 0.8649(5) 0.8622(5) 0.0497(13) Uani 1 1 d . . .
H30 H 1.3641 0.8782 0.8125 0.060 Uiso 1 1 calc R . .
C31 C 1.1683(4) 0.8591(4) 0.8387(3) 0.0363(9) Uani 1 1 d . . .
H31 H 1.1451 0.8687 0.7730 0.044 Uiso 1 1 calc R . .

loop_
_atom_site_aniso_label
_atom_site_aniso_U_11
_atom_site_aniso_U_22
_atom_site_aniso_U_33
_atom_site_aniso_U_23
_atom_site_aniso_U_13
_atom_site_aniso_U_12
Pt1 0.02498(7) 0.02088(7) 0.01927(7) -0.00747(5) -0.00123(5) 0.00053(5)
Ru3 0.02799(14) 0.02193(14) 0.01940(14) -0.00347(10) -0.00096(11) -0.00281(11)
Ru1 0.03731(17) 0.02114(14) 0.02460(15) -0.00336(11) 0.00095(12) -0.00350(12)
Ru2 0.03119(16) 0.02812(15) 0.02357(15) -0.00810(11) -0.00338(11) -0.00711(12)
Ru4 0.03338(16) 0.02406(15) 0.02539(15) -0.01191(11) -0.00153(12) 0.00186(12)
P2 0.0253(4) 0.0235(4) 0.0203(4) -0.0094(3) -0.0003(3) 0.0002(3)
P1 0.0259(4) 0.0219(4) 0.0206(4) -0.0067(3) -0.0005(3) -0.0017(3)
F1 0.0278(11) 0.0327(12) 0.0357(13) -0.0151(10) 0.0033(9) -0.0001(9)
O9 0.082(3) 0.104(4) 0.0268(19) -0.017(2) 0.0107(18) -0.045(3)
O10 0.0410(18) 0.0454(19) 0.0394(19) 0.0039(14) -0.0039(14) -0.0160(15)
O8 0.082(3) 0.037(2) 0.060(3) -0.0141(17) -0.015(2) 0.0247(19)
O4 0.071(3) 0.0307(19) 0.098(4) -0.012(2) -0.027(2) -0.0127(18)
O2 0.087(3) 0.0339(18) 0.042(2) -0.0005(15) -0.025(2) 0.0001(18)
O3 0.116(4) 0.052(3) 0.076(3) 0.015(2) 0.057(3) 0.019(3)
O7 0.0478(19) 0.057(2) 0.0265(16) -0.0103(14) -0.0043(13) 0.0010(16)
O6 0.190(7) 0.065(3) 0.077(4) 0.000(3) -0.057(4) -0.071(4)
O5 0.0332(19) 0.128(4) 0.056(3) -0.036(3) 0.0018(17) 0.007(2)
O13 0.063(3) 0.068(3) 0.081(3) -0.030(2) 0.038(2) -0.014(2)
O11 0.076(3) 0.033(2) 0.079(3) -0.0065(19) -0.002(2) 0.0204(19)
O12 0.086(3) 0.118(4) 0.081(3) -0.079(3) -0.034(3) 0.034(3)
O1 0.0383(18) 0.045(2) 0.060(2) -0.0165(17) -0.0113(16) 0.0144(15)
C9 0.044(2) 0.048(3) 0.027(2) -0.0085(18) 0.0012(18) -0.017(2)
C10 0.036(2) 0.033(2) 0.0265(19) -0.0025(15) -0.0036(16) -0.0060(17)
C8 0.043(2) 0.029(2) 0.033(2) -0.0044(16) -0.0055(18) 0.0004(18)
C4 0.039(2) 0.030(2) 0.050(3) -0.0028(19) -0.007(2) -0.0033(18)
C2 0.060(3) 0.026(2) 0.030(2) -0.0066(16) -0.004(2) -0.0047(19)
C3 0.066(3) 0.030(2) 0.042(3) 0.0077(19) 0.020(2) 0.005(2)
C7 0.032(2) 0.036(2) 0.031(2) -0.0121(16) -0.0043(16) -0.0015(17)
C6 0.092(5) 0.048(3) 0.045(3) -0.003(2) -0.027(3) -0.031(3)
C5 0.030(2) 0.071(3) 0.030(2) -0.016(2) 0.0005(17) -0.007(2)
C13 0.053(3) 0.037(2) 0.047(3) -0.022(2) 0.014(2) -0.004(2)
C11 0.042(2) 0.033(2) 0.047(3) -0.0155(19) 0.000(2) 0.0049(19)
C12 0.056(3) 0.058(3) 0.058(3) -0.040(3) -0.018(3) 0.018(3)
C1 0.0301(19) 0.0286(19) 0.034(2) -0.0130(16) 0.0021(15) 0.0025(15)
C20 0.0318(19) 0.0289(19) 0.0249(18) -0.0127(15) 0.0044(14) -0.0018(15)
C21 0.050(3) 0.030(2) 0.030(2) -0.0112(16) 0.0085(18) -0.0045(18)
C22 0.062(3) 0.037(2) 0.040(3) -0.007(2) 0.018(2) -0.009(2)
C23 0.059(3) 0.049(3) 0.035(2) -0.015(2) 0.017(2) -0.007(2)
C24 0.066(3) 0.044(3) 0.041(3) -0.025(2) 0.018(2) -0.005(2)
C25 0.054(3) 0.032(2) 0.036(2) -0.0170(18) 0.010(2) -0.006(2)
C32 0.043(2) 0.0242(18) 0.0236(18) -0.0102(14) -0.0032(16) 0.0036(16)
C37 0.040(2) 0.035(2) 0.041(2) -0.0173(18) -0.0108(19) 0.0016(18)
C36 0.051(3) 0.042(3) 0.046(3) -0.022(2) -0.019(2) 0.015(2)
C35 0.075(4) 0.036(3) 0.044(3) -0.011(2) -0.011(3) 0.016(2)
C34 0.073(4) 0.035(3) 0.053(3) 0.000(2) 0.010(3) -0.004(3)
C33 0.049(3) 0.032(2) 0.048(3) -0.005(2) 0.011(2) 0.003(2)
C26 0.0295(18) 0.0237(17) 0.032(2) -0.0139(15) -0.0050(15) 0.0007(14)
C27 0.043(2) 0.030(2) 0.032(2) -0.0141(16) -0.0088(17) 0.0010(17)
C28 0.057(3) 0.039(2) 0.057(3) -0.024(2) -0.031(3) 0.007(2)
C29 0.030(2) 0.053(3) 0.084(4) -0.038(3) -0.017(2) 0.004(2)
C30 0.029(2) 0.057(3) 0.072(4) -0.036(3) 0.003(2) -0.001(2)
C31 0.032(2) 0.043(2) 0.037(2) -0.0184(19) 0.0011(17) 0.0007(18)

loop_
_atom_type_symbol
_atom_type_description
_atom_type_scat_dispersion_real
_atom_type_scat_dispersion_imag
_atom_type_scat_source
C C 0.0033 0.0016 'International Tables Vol C Tables 4.2.6.8 and 6.1.1.4'
H H 0.0000 0.0000 'International Tables Vol C Tables 4.2.6.8 and 6.1.1.4'
O O 0.0106 0.0060 'International Tables Vol C Tables 4.2.6.8 and 6.1.1.4'
F F 0.0171 0.0103 'International Tables Vol C Tables 4.2.6.8 and 6.1.1.4'
P P 0.1023 0.0942 'International Tables Vol C Tables 4.2.6.8 and 6.1.1.4'
Ru Ru -1.2594 0.8363 'International Tables Vol C Tables 4.2.6.8 and 6.1.1.4'
Pt Pt -1.7033 8.3905 'International Tables Vol C Tables 4.2.6.8 and 6.1.1.4'

loop_
_geom_angle_atom_site_label_1
_geom_angle_atom_site_label_2
_geom_angle_atom_site_label_3
_geom_angle
_geom_angle_site_symmetry_1
_geom_angle_site_symmetry_3
_geom_angle_publ_flag
C1 Pt1 P1 157.47(13) . . ?
C1 Pt1 P2 98.60(13) . . ?
P1 Pt1 P2 103.58(3) . . ?
C1 Pt1 Ru4 87.64(13) . . ?
P1 Pt1 Ru4 70.77(3) . . ?
P2 Pt1 Ru4 171.25(2) . . ?
C1 Pt1 Ru3 122.93(13) . . ?
P1 Pt1 Ru3 50.70(2) . . ?
P2 Pt1 Ru3 112.74(2) . . ?
Ru4 Pt1 Ru3 58.532(10) . . ?
C1 Pt1 Ru1 113.04(13) . . ?
P1 Pt1 Ru1 50.46(2) . . ?
P2 Pt1 Ru1 122.62(2) . . ?
Ru4 Pt1 Ru1 59.341(10) . . ?
Ru3 Pt1 Ru1 88.985(9) . . ?
C10 Ru3 C9 94.00(19) . . ?
C10 Ru3 C8 94.8(2) . . ?
C9 Ru3 C8 93.7(2) . . ?
C10 Ru3 P1 115.96(13) . . ?
C9 Ru3 P1 147.68(14) . . ?
C8 Ru3 P1 95.48(15) . . ?
C10 Ru3 Ru4 98.59(13) . . ?
C9 Ru3 Ru4 95.85(16) . . ?
C8 Ru3 Ru4 162.99(14) . . ?
P1 Ru3 Ru4 69.19(3) . . ?
C10 Ru3 Ru2 157.45(13) . . ?
C9 Ru3 Ru2 96.71(14) . . ?
C8 Ru3 Ru2 104.26(14) . . ?
P1 Ru3 Ru2 50.99(2) . . ?
Ru4 Ru3 Ru2 60.655(11) . . ?
C10 Ru3 Pt1 71.04(12) . . ?
C9 Ru3 Pt1 144.68(16) . . ?
C8 Ru3 Pt1 118.70(14) . . ?
P1 Ru3 Pt1 49.05(2) . . ?
Ru4 Ru3 Pt1 57.037(9) . . ?
Ru2 Ru3 Pt1 89.004(10) . . ?
C2 Ru1 C3 96.7(2) . . ?
C2 Ru1 C4 91.8(2) . . ?
C3 Ru1 C4 94.5(2) . . ?
C2 Ru1 P1 122.20(14) . . ?
C3 Ru1 P1 89.79(14) . . ?
C4 Ru1 P1 145.04(15) . . ?
C2 Ru1 Ru4 97.74(16) . . ?
C3 Ru1 Ru4 158.14(14) . . ?
C4 Ru1 Ru4 101.42(17) . . ?
P1 Ru1 Ru4 68.60(3) . . ?
C2 Ru1 Ru2 158.25(16) . . ?
C3 Ru1 Ru2 103.74(17) . . ?
C4 Ru1 Ru2 94.02(15) . . ?
P1 Ru1 Ru2 51.44(2) . . ?
Ru4 Ru1 Ru2 60.559(12) . . ?
C2 Ru1 Pt1 75.89(14) . . ?
C3 Ru1 Pt1 111.77(19) . . ?
C4 Ru1 Pt1 151.91(16) . . ?
P1 Ru1 Pt1 49.05(2) . . ?
Ru4 Ru1 Pt1 56.650(9) . . ?
Ru2 Ru1 Pt1 89.459(11) . . ?
C5 Ru2 C7 92.9(2) . . ?
C5 Ru2 C6 93.3(3) . . ?
C7 Ru2 C6 93.9(2) . . ?
C5 Ru2 P1 92.06(15) . . ?
C7 Ru2 P1 129.57(13) . . ?
C6 Ru2 P1 135.77(17) . . ?
C5 Ru2 Ru1 107.30(15) . . ?
C7 Ru2 Ru1 159.80(13) . . ?
C6 Ru2 Ru1 84.66(16) . . ?
P1 Ru2 Ru1 52.00(2) . . ?
C5 Ru2 Ru4 160.09(15) . . ?
C7 Ru2 Ru4 101.29(13) . . ?
C6 Ru2 Ru4 99.5(2) . . ?
P1 Ru2 Ru4 68.14(3) . . ?
Ru1 Ru2 Ru4 59.312(11) . . ?
C5 Ru2 Ru3 111.62(17) . . ?
C7 Ru2 Ru3 80.07(13) . . ?
C6 Ru2 Ru3 154.5(3) . . ?
P1 Ru2 Ru3 51.78(2) . . ?
Ru1 Ru2 Ru3 92.533(12) . . ?
Ru4 Ru2 Ru3 58.181(11) . . ?
C12 Ru4 C11 93.0(2) . . ?
C12 Ru4 C13 91.4(3) . . ?
C11 Ru4 C13 97.9(2) . . ?
C12 Ru4 Pt1 165.44(17) . . ?
C11 Ru4 Pt1 100.96(15) . . ?
C13 Ru4 Pt1 90.58(15) . . ?
C12 Ru4 Ru3 101.56(18) . . ?
C11 Ru4 Ru3 165.38(15) . . ?
C13 Ru4 Ru3 82.42(15) . . ?
Pt1 Ru4 Ru3 64.431(10) . . ?
C12 Ru4 Ru1 115.9(2) . . ?
C11 Ru4 Ru1 77.97(15) . . ?
C13 Ru4 Ru1 152.42(16) . . ?
Pt1 Ru4 Ru1 64.010(10) . . ?
Ru3 Ru4 Ru1 94.904(13) . . ?
C12 Ru4 Ru2 75.28(17) . . ?
C11 Ru4 Ru2 123.30(15) . . ?
C13 Ru4 Ru2 136.74(17) . . ?
Pt1 Ru4 Ru2 93.507(12) . . ?
Ru3 Ru4 Ru2 61.164(11) . . ?
Ru1 Ru4 Ru2 60.129(12) . . ?
C20 P2 C26 103.98(19) . . ?
C20 P2 C32 103.85(19) . . ?
C26 P2 C32 105.24(19) . . ?
C20 P2 Pt1 117.52(13) . . ?
C26 P2 Pt1 111.59(13) . . ?
C32 P2 Pt1 113.48(13) . . ?
F1 P1 Pt1 117.82(10) . . ?
F1 P1 Ru2 114.60(10) . . ?
Pt1 P1 Ru2 127.58(4) . . ?
F1 P1 Ru1 115.82(10) . . ?
Pt1 P1 Ru1 80.50(3) . . ?
Ru2 P1 Ru1 76.55(3) . . ?
F1 P1 Ru3 117.01(10) . . ?
Pt1 P1 Ru3 80.25(3) . . ?
Ru2 P1 Ru3 77.24(3) . . ?
Ru1 P1 Ru3 126.87(4) . . ?
O9 C9 Ru3 178.5(5) . . ?
O10 C10 Ru3 173.8(4) . . ?
O8 C8 Ru3 177.5(5) . . ?
O4 C4 Ru1 178.0(5) . . ?
O2 C2 Ru1 176.4(4) . . ?
O3 C3 Ru1 175.6(4) . . ?
O7 C7 Ru2 174.4(4) . . ?
O6 C6 Ru2 175.9(5) . . ?
O5 C5 Ru2 175.7(5) . . ?
O13 C13 Ru4 176.2(5) . . ?
O11 C11 Ru4 174.6(5) . . ?
O12 C12 Ru4 173.3(6) . . ?
O1 C1 Pt1 177.8(4) . . ?
C25 C20 C21 118.9(4) . . ?
C25 C20 P2 121.5(3) . . ?
C21 C20 P2 119.3(3) . . ?
C22 C21 C20 120.1(4) . . ?
C23 C22 C21 120.4(5) . . ?
C22 C23 C24 119.7(5) . . ?
C25 C24 C23 120.9(5) . . ?
C24 C25 C20 120.0(4) . . ?
C33 C32 C37 118.4(4) . . ?
C33 C32 P2 122.5(4) . . ?
C37 C32 P2 118.7(3) . . ?
C36 C37 C32 120.4(5) . . ?
C35 C36 C37 120.0(5) . . ?
C36 C35 C34 120.8(5) . . ?
C35 C34 C33 120.0(5) . . ?
C32 C33 C34 120.3(5) . . ?
C27 C26 C31 119.5(4) . . ?
C27 C26 P2 121.9(3) . . ?
C31 C26 P2 118.5(3) . . ?
C26 C27 C28 119.4(5) . . ?
C29 C28 C27 120.2(5) . . ?
C28 C29 C30 120.6(5) . . ?
C29 C30 C31 120.2(5) . . ?
C30 C31 C26 119.9(5) . . ?

loop_
_geom_bond_atom_site_label_1
_geom_bond_atom_site_label_2
_geom_bond_distance
_geom_bond_site_symmetry_2
_geom_bond_publ_flag
Pt1 C1 1.882(4) . ?
Pt1 P1 2.2720(10) . ?
Pt1 P2 2.3423(9) . ?
Pt1 Ru4 2.7574(3) . ?
Pt1 Ru3 2.9646(3) . ?
Pt1 Ru1 2.9671(4) . ?
Ru3 C10 1.900(4) . ?
Ru3 C9 1.908(5) . ?
Ru3 C8 1.913(5) . ?
Ru3 P1 2.3278(10) . ?
Ru3 Ru4 2.8031(4) . ?
Ru3 Ru2 2.8898(4) . ?
Ru1 C2 1.900(5) . ?
Ru1 C3 1.902(5) . ?
Ru1 C4 1.910(5) . ?
Ru1 P1 2.3200(10) . ?
Ru1 Ru4 2.8395(5) . ?
Ru1 Ru2 2.8633(4) . ?
Ru2 C5 1.887(5) . ?
Ru2 C7 1.906(4) . ?
Ru2 C6 1.918(5) . ?
Ru2 P1 2.3022(10) . ?
Ru2 Ru4 2.8756(5) . ?
Ru4 C12 1.874(5) . ?
Ru4 C11 1.914(5) . ?
Ru4 C13 1.917(5) . ?
P2 C20 1.814(4) . ?
P2 C26 1.827(4) . ?
P2 C32 1.829(4) . ?
P1 F1 1.610(3) . ?
O9 C9 1.143(6) . ?
O10 C10 1.139(5) . ?
O8 C8 1.134(6) . ?
O4 C4 1.142(6) . ?
O2 C2 1.146(6) . ?
O3 C3 1.129(7) . ?
O7 C7 1.139(5) . ?
O6 C6 1.143(7) . ?
O5 C5 1.136(7) . ?
O13 C13 1.145(6) . ?
O11 C11 1.141(6) . ?
O12 C12 1.157(6) . ?
O1 C1 1.141(5) . ?
C20 C25 1.395(6) . ?
C20 C21 1.396(6) . ?
C21 C22 1.387(6) . ?
C22 C23 1.374(7) . ?
C23 C24 1.379(7) . ?
C24 C25 1.378(7) . ?
C32 C33 1.377(7) . ?
C32 C37 1.402(6) . ?
C37 C36 1.391(7) . ?
C36 C35 1.354(9) . ?
C35 C34 1.368(9) . ?
C34 C33 1.400(7) . ?
C26 C27 1.394(6) . ?
C26 C31 1.394(6) . ?
C27 C28 1.399(7) . ?
C28 C29 1.370(9) . ?
C29 C30 1.371(8) . ?
C30 C31 1.389(6) . ?
